data_2208958
loop_
_publ_author_name
'Li, Yang'
'Xi-Quan Zhang'
'Xi-Chang Zhang'
'Xiang-Jian Wang'
'Fang, Rui-Qin'

_publ_section_title
;Di-\m~2~-methanolato-bis[tetrakis(pyrimidin-2-amine-\k<i>N</i>^1^)cobalt(II)]
 bis(tetrafluoroborate)
;
_journal_coeditor_code NC2010
_journal_issue 5
_journal_name_full 'Acta Crystallographica Section E'
_journal_page_first m1159
_journal_page_last m1161
_journal_paper_doi 10.1107/S1600536806014036
_journal_volume 62
_journal_year 2006
_chemical_formula_iupac '[Co2 (C H3 O)2 (C4 H5 N3)4] (B F4)2'
_chemical_formula_moiety 'C18 H26 Co2 N12 O2 2+, 2B F4 -'
_chemical_formula_sum 'C18 H26 B2 Co2 F8 N12 O2'
_chemical_formula_weight 733.99
_chemical_name_systematic
;
Di-\m~2~-methanolato-bis[tetrakis(pyrimidin-2-amine-\kN^1^)cobalt(II)]
bis(tetrafluoroborate)
;
_space_group_IT_number 12
_symmetry_cell_setting monoclinic
_symmetry_space_group_name_Hall '-C 2y'
_symmetry_space_group_name_H-M 'C 1 2/m 1'
_atom_sites_solution_hydrogens geom
_atom_sites_solution_primary direct
_atom_sites_solution_secondary difmap
_audit_creation_method SHELXL-97
_cell_angle_alpha 90.00
_cell_angle_beta 132.340(10)
_cell_angle_gamma 90.00
_cell_formula_units_Z 2
_cell_length_a 16.338(6)
_cell_length_b 14.704(2)
_cell_length_c 12.040(4)
_cell_measurement_reflns_used 1625
_cell_measurement_temperature 293(2)
_cell_measurement_theta_max 26.35
_cell_measurement_theta_min 2.92
_cell_volume 2138.0(11)
_computing_cell_refinement SMART
_computing_data_collection 'SMART (Bruker, 2001)'
_computing_data_reduction 'SAINT (Bruker, 2001)'
_computing_molecular_graphics 'ORTEPII (Johnson, 1976)'
_computing_publication_material SHELXL97
_computing_structure_refinement 'SHELXL97 (Sheldrick, 1997)'
_computing_structure_solution 'SHELXS97 (Sheldrick, 1997)'
_diffrn_ambient_temperature 293(2)
_diffrn_measured_fraction_theta_full 0.995
_diffrn_measured_fraction_theta_max 0.995
_diffrn_measurement_device_type 'Bruker APEX area-detector'
_diffrn_measurement_method '\f and \w'
_diffrn_radiation_monochromator graphite
_diffrn_radiation_source 'fine-focus sealed tube'
_diffrn_radiation_type MoK\a
_diffrn_radiation_wavelength 0.71073
_diffrn_reflns_av_R_equivalents 0.0318
_diffrn_reflns_av_sigmaI/netI 0.0268
_diffrn_reflns_limit_h_max 21
_diffrn_reflns_limit_h_min 0
_diffrn_reflns_limit_k_max 19
_diffrn_reflns_limit_k_min 0
_diffrn_reflns_limit_l_max 11
_diffrn_reflns_limit_l_min -15
_diffrn_reflns_number 2626
_diffrn_reflns_theta_full 27.50
_diffrn_reflns_theta_max 27.50
_diffrn_reflns_theta_min 2.77
_diffrn_standards_decay_% 0
_diffrn_standards_interval_count 0
_diffrn_standards_interval_time 0
_diffrn_standards_number 0
_exptl_absorpt_coefficient_mu 0.839
_exptl_absorpt_correction_T_max 0.8501
_exptl_absorpt_correction_T_min 0.7751
_exptl_absorpt_correction_type multi-scan
_exptl_absorpt_process_details '(SADABS; Bruker, 2001)'
_exptl_crystal_colour Red
_exptl_crystal_density_diffrn 1.140
_exptl_crystal_density_method 'not measured'
_exptl_crystal_description Block
_exptl_crystal_F_000 740
_exptl_crystal_size_max 0.32
_exptl_crystal_size_mid 0.28
_exptl_crystal_size_min 0.20
_refine_diff_density_max 0.862
_refine_diff_density_min -0.602
_refine_ls_extinction_method none
_refine_ls_goodness_of_fit_ref 1.106
_refine_ls_hydrogen_treatment constr
_refine_ls_matrix_type full
_refine_ls_number_parameters 109
_refine_ls_number_reflns 2541
_refine_ls_number_restraints 0
_refine_ls_restrained_S_all 1.106
_refine_ls_R_factor_all 0.0832
_refine_ls_R_factor_gt 0.0640
_refine_ls_shift/su_max 0.003
_refine_ls_shift/su_mean 0.000
_refine_ls_structure_factor_coef Fsqd
_refine_ls_weighting_details 'calc w=1/[\s^2^(Fo^2^)+(0.1252P)^2^+2.7158P] where P=(Fo^2^+2Fc^2^)/3'
_refine_ls_weighting_scheme calc
_refine_ls_wR_factor_gt 0.1865
_refine_ls_wR_factor_ref 0.2073
_reflns_number_gt 2010
_reflns_number_total 2541
_reflns_threshold_expression I>2\s(I)
_cod_data_source_file nc2010.cif
_cod_data_source_block I
_cod_depositor_comments
;
The following automatic conversions were performed:
'_symmetry_cell_setting' value 'Monoclinic' changed to 'monoclinic'
according to '/home/saulius/struct/CIF-dictionaries/cif_core.dic'
dictionary named 'cif_core.dic' version 2.4.1 from
2010-06-29.

'_exptl_absorpt_correction_type' value 'Multi-scan' changed
to 'multi-scan' according to
'/home/saulius/struct/CIF-dictionaries/cif_core.dic' dictionary named
'cif_core.dic' version 2.4.1 from 2010-06-29.

Automatic conversion script
Id: cif_fix_enum 1527 2010-12-29 10:47:43Z saulius 

The following automatic conversions were performed:

'_symmetry_cell_setting' value 'Monoclinic' changed to 'monoclinic'
according to /home/saulius/struct/CIF-dictionaries/cif_core.dic
dictionary named 'cif_core.dic' version 2.4.1 from
2010-06-29.

'_exptl_absorpt_correction_type' value 'Multi-scan'
changed to 'multi-scan' according to
/home/saulius/struct/CIF-dictionaries/cif_core.dic dictionary named
'cif_core.dic' version 2.4.1 from 2010-06-29.

Automatic conversion script
Id: cif_fix_values 1715 2011-07-08 13:25:40Z adriana 
;
_cod_original_sg_symbol_H-M 'C 2/m'
_cod_database_code 2208958
_cod_database_fobs_code 2208958

loop_
_symmetry_equiv_pos_as_xyz
'x, y, z'
'-x, y, -z'
'x+1/2, y+1/2, z'
'-x+1/2, y+1/2, -z'
'-x, -y, -z'
'x, -y, z'
'-x+1/2, -y+1/2, -z'
'x+1/2, -y+1/2, z'

loop_
_atom_site_type_symbol
_atom_site_label
_atom_site_fract_x
_atom_site_fract_y
_atom_site_fract_z
_atom_site_U_iso_or_equiv
_atom_site_adp_type
_atom_site_calc_flag
_atom_site_refinement_flags
_atom_site_occupancy
Co Co1 0.0000 0.10015(4) 0.0000 0.0410(3) Uani d S 1
O O1 0.0973(3) 0.0000 0.1198(4) 0.0508(9) Uani d S 1
C C5 0.2121(5) 0.0000 0.2001(8) 0.0722(18) Uani d S 1
H H5A 0.2415 -0.0600 0.2379 0.108 Uiso calc PR 0.50
H H5B 0.2495 0.0419 0.2825 0.108 Uiso calc PR 0.50
H H5C 0.2230 0.0180 0.1342 0.108 Uiso calc PR 0.50
N N1 0.1166(3) 0.1969(2) 0.1248(4) 0.0580(9) Uani d . 1
N N2 0.1491(4) 0.1670(3) 0.3384(5) 0.0886(16) Uani d . 1
H H2A 0.0904 0.1295 0.2879 0.133 Uiso d R 1
H H2B 0.1843 0.1797 0.4346 0.133 Uiso d R 1
N N3 0.2423(4) 0.2852(3) 0.3459(5) 0.0798(13) Uani d . 1
C C1 0.1687(4) 0.2155(3) 0.2684(5) 0.0615(11) Uani d . 1
C C2 0.2640(5) 0.3337(4) 0.2768(6) 0.0862(17) Uani d . 1
H H2 0.3130 0.3823 0.3280 0.103 Uiso calc R 1
C C3 0.2181(6) 0.3164(4) 0.1337(7) 0.0940(19) Uani d . 1
H H3 0.2383 0.3493 0.0895 0.113 Uiso calc R 1
C C4 0.1409(5) 0.2485(3) 0.0580(6) 0.0744(14) Uani d . 1
H H4 0.1042 0.2378 -0.0421 0.089 Uiso calc R 1
B B1 0.0628(4) 0.0000 0.7771(5) 0.0281(9) Uani d S 1
F F1 -0.0454(5) 0.0000 0.6403(6) 0.1115(17) Uani d S 1
F F2 0.1392(6) 0.0000 0.7634(9) 0.121(2) Uani d S 1
F F3 0.0765(3) 0.0786(2) 0.8565(4) 0.0821(9) Uani d . 1

loop_
_atom_site_aniso_label
_atom_site_aniso_U_11
_atom_site_aniso_U_22
_atom_site_aniso_U_33
_atom_site_aniso_U_12
_atom_site_aniso_U_13
_atom_site_aniso_U_23
Co1 0.0441(4) 0.0311(4) 0.0335(4) 0.000 0.0203(3) 0.000
O1 0.0439(19) 0.047(2) 0.0447(19) 0.000 0.0230(16) 0.000
C5 0.050(3) 0.069(4) 0.070(4) 0.000 0.030(3) 0.000
N1 0.069(2) 0.0437(17) 0.0520(18) -0.0099(16) 0.0369(17) -0.0050(14)
N2 0.110(3) 0.086(3) 0.063(2) -0.057(3) 0.056(3) -0.025(2)
N3 0.096(3) 0.072(3) 0.066(2) -0.041(2) 0.053(2) -0.024(2)
C1 0.070(3) 0.052(2) 0.055(2) -0.019(2) 0.039(2) -0.0125(19)
C2 0.103(4) 0.072(3) 0.082(3) -0.041(3) 0.062(3) -0.017(3)
C3 0.132(5) 0.080(4) 0.092(4) -0.045(4) 0.085(4) -0.017(3)
C4 0.098(4) 0.057(3) 0.066(3) -0.019(3) 0.054(3) -0.004(2)
B1 0.042(2) 0.0159(18) 0.044(2) 0.000 0.036(2) 0.000
F1 0.114(4) 0.097(4) 0.094(3) 0.000 0.058(3) 0.000
F2 0.174(6) 0.071(3) 0.229(7) 0.000 0.181(6) 0.000
F3 0.101(2) 0.0579(16) 0.103(2) 0.0020(15) 0.075(2) -0.0080(15)

loop_
_atom_type_symbol
_atom_type_description
_atom_type_scat_dispersion_real
_atom_type_scat_dispersion_imag
_atom_type_scat_source
C C 0.0033 0.0016 'International Tables Vol C Tables 4.2.6.8 and 6.1.1.4'
H H 0.0000 0.0000 'International Tables Vol C Tables 4.2.6.8 and 6.1.1.4'
B B 0.0013 0.0007 'International Tables Vol C Tables 4.2.6.8 and 6.1.1.4'
N N 0.0061 0.0033 'International Tables Vol C Tables 4.2.6.8 and 6.1.1.4'
O O 0.0106 0.0060 'International Tables Vol C Tables 4.2.6.8 and 6.1.1.4'
F F 0.0171 0.0103 'International Tables Vol C Tables 4.2.6.8 and 6.1.1.4'
Co Co 0.3494 0.9721 'International Tables Vol C Tables 4.2.6.8 and 6.1.1.4'

loop_
_geom_angle_atom_site_label_1
_geom_angle_atom_site_label_2
_geom_angle_atom_site_label_3
_geom_angle_site_symmetry_1
_geom_angle_site_symmetry_3
_geom_angle
O1 Co1 O1 5 . 79.86(17)
O1 Co1 N1 5 . 172.23(15)
O1 Co1 N1 . . 95.33(14)
O1 Co1 N1 5 2 95.33(14)
O1 Co1 N1 . 2 172.23(15)
N1 Co1 N1 . 2 90.1(2)
O1 Co1 Co1 5 5 39.93(8)
O1 Co1 Co1 . 5 39.93(8)
N1 Co1 Co1 . 5 134.96(11)
N1 Co1 Co1 2 5 134.96(11)
C5 O1 Co1 . 5 123.92(19)
C5 O1 Co1 . . 123.92(19)
Co1 O1 Co1 5 . 100.14(17)
O1 C5 H5A . . 109.5
O1 C5 H5B . . 109.5
H5A C5 H5B . . 109.5
O1 C5 H5C . . 109.5
H5A C5 H5C . . 109.5
H5B C5 H5C . . 109.5
C1 N1 C4 . . 117.9(4)
C1 N1 Co1 . . 124.4(3)
C4 N1 Co1 . . 117.7(3)
C1 N2 H2A . . 121.0
C1 N2 H2B . . 120.0
H2A N2 H2B . . 117.5
C2 N3 C1 . . 117.7(4)
N2 C1 N1 . . 120.3(4)
N2 C1 N3 . . 117.2(4)
N1 C1 N3 . . 122.5(4)
N3 C2 C3 . . 123.1(5)
N3 C2 H2 . . 118.5
C3 C2 H2 . . 118.5
C2 C3 C4 . . 117.1(5)
C2 C3 H3 . . 121.5
C4 C3 H3 . . 121.5
N1 C4 C3 . . 121.6(5)
N1 C4 H4 . . 119.2
C3 C4 H4 . . 119.2
F2 B1 F1 . . 113.3(5)
F2 B1 F3 . . 109.9(3)
F1 B1 F3 . . 107.3(3)
F2 B1 F3 . 6 109.9(3)
F1 B1 F3 . 6 107.3(3)
F3 B1 F3 . 6 109.1(4)

loop_
_geom_bond_atom_site_label_1
_geom_bond_atom_site_label_2
_geom_bond_site_symmetry_2
_geom_bond_distance
Co1 O1 5 1.920(2)
Co1 O1 . 1.920(2)
Co1 N1 . 2.014(3)
Co1 N1 2 2.014(3)
Co1 Co1 5 2.9452(13)
O1 C5 . 1.418(8)
O1 Co1 5 1.920(2)
C5 H5A . 0.9600
C5 H5B . 0.9600
C5 H5C . 0.9600
N1 C1 . 1.344(5)
N1 C4 . 1.345(6)
N2 C1 . 1.297(6)
N2 H2A . 0.8999
N2 H2B . 0.9000
N3 C2 . 1.313(7)
N3 C1 . 1.362(6)
C2 C3 . 1.362(8)
C2 H2 . 0.9300
C3 C4 . 1.367(7)
C3 H3 . 0.9300
C4 H4 . 0.9300
B1 F2 . 1.365(6)
B1 F1 . 1.384(7)
B1 F3 . 1.419(4)
B1 F3 6 1.419(4)

loop_
_geom_hbond_atom_site_label_D
_geom_hbond_atom_site_label_H
_geom_hbond_atom_site_label_A
_geom_hbond_site_symmetry_A
_geom_hbond_distance_DH
_geom_hbond_distance_HA
_geom_hbond_distance_DA
_geom_hbond_angle_DHA
N2 H2B N3 7_556 0.90 2.10 3.001(6) 176
N2 H2A F3 2_556 0.90 2.15 3.022(6) 163
N2 H2A F1 5_556 0.90 2.40 3.091(6) 134

loop_
_geom_torsion_atom_site_label_1
_geom_torsion_atom_site_label_2
_geom_torsion_atom_site_label_3
_geom_torsion_atom_site_label_4
_geom_torsion_site_symmetry_1
_geom_torsion_site_symmetry_4
_geom_torsion
O1 Co1 O1 C5 5 . 143.5(5)
N1 Co1 O1 C5 . . -30.4(5)
N1 Co1 O1 C5 2 . -164.4(9)
Co1 Co1 O1 C5 5 . 143.5(5)
N1 Co1 O1 Co1 . 5 -173.85(16)
N1 Co1 O1 Co1 2 5 52.1(11)
O1 Co1 N1 C1 5 . -116.1(10)
O1 Co1 N1 C1 . . -64.8(4)
N1 Co1 N1 C1 2 . 109.6(4)
Co1 Co1 N1 C1 5 . -70.4(4)
O1 Co1 N1 C4 5 . 66.4(11)
O1 Co1 N1 C4 . . 117.7(4)
N1 Co1 N1 C4 2 . -67.9(4)
Co1 Co1 N1 C4 5 . 112.1(4)
C4 N1 C1 N2 . . -179.2(5)
Co1 N1 C1 N2 . . 3.3(7)
C4 N1 C1 N3 . . 1.5(8)
Co1 N1 C1 N3 . . -176.0(4)
C2 N3 C1 N2 . . 179.0(6)
C2 N3 C1 N1 . . -1.7(8)
C1 N3 C2 C3 . . -1.3(10)
N3 C2 C3 C4 . . 4.2(11)
C1 N1 C4 C3 . . 1.7(8)
Co1 N1 C4 C3 . . 179.3(5)
C2 C3 C4 N1 . . -4.4(10)
